data_4515629
loop_
_publ_author_name
'Gao, De-Wei'
'Xiao, Yiyang'
'Liu, Mingyu'
'Liu, Zhen'
'Karunananda, Malkanthi K.'
'Chen, Jason S.'
'Engle, Keary M.'

_publ_section_title
;
 Catalytic, Enantioselective Synthesis of Allenyl Boronates.
;
_journal_issue 4
_journal_name_full 'ACS catalysis'
_journal_page_first 3650
_journal_page_last 3654
_journal_paper_doi 10.1021/acscatal.8b00626
_journal_volume 8
_journal_year 2018
_chemical_absolute_configuration ad
_chemical_formula_moiety '0.25(C52 H60 B4 F12 K4)'
_chemical_formula_sum 'C13 H15 B F3 K'
_chemical_formula_weight 278.16
_space_group_crystal_system triclinic
_space_group_IT_number 1
_space_group_name_Hall 'P 1'
_space_group_name_H-M_alt 'P 1'
_atom_sites_solution_hydrogens geom
_audit_creation_date 2018-02-08
_audit_creation_method
;
Olex2 1.2
(compiled 2017.08.10 svn.r3458 for OlexSys, GUI svn.r5381)
;
_cell_angle_alpha 72.6270(10)
_cell_angle_beta 75.8460(10)
_cell_angle_gamma 89.9760(10)
_cell_formula_units_Z 4
_cell_length_a 9.0823(6)
_cell_length_b 10.0446(6)
_cell_length_c 16.7815(11)
_cell_measurement_reflns_used 6050
_cell_measurement_temperature 100(2)
_cell_measurement_theta_max 27.09
_cell_measurement_theta_min 2.32
_cell_volume 1412.38(16)
_computing_cell_refinement 'SAINT v8.34A (Bruker, 2013)'
_computing_data_collection 'APEX2 v2013.6-2 (Bruker, 2013)'
_computing_data_reduction 'SAINT v8.34A (Bruker, 2013)'
_computing_molecular_graphics 'Olex2 (Dolomanov et al., 2009)'
_computing_publication_material 'Olex2 (Dolomanov et al., 2009)'
_computing_structure_refinement 'XL (Sheldrick, 2008)'
_diffrn_ambient_temperature 100.0
_diffrn_detector 'Bruker APEX-II CCD'
_diffrn_detector_area_resol_mean 7.9
_diffrn_detector_type 'CCD Area Detector'
_diffrn_measured_fraction_theta_full 1.000
_diffrn_measured_fraction_theta_max 0.997
_diffrn_measurement_device 'Kappa Four-Circle Diffractometer'
_diffrn_measurement_device_type 'Bruker APEX II Ultra'
_diffrn_measurement_method '\w and \f scans'
_diffrn_radiation_monochromator 'Double Bounce Multilayer Mirrors'
_diffrn_radiation_probe x-ray
_diffrn_radiation_type MoK\a
_diffrn_radiation_wavelength 0.71073
_diffrn_reflns_av_unetI/netI 0.0347
_diffrn_reflns_Laue_measured_fraction_full 1.000
_diffrn_reflns_Laue_measured_fraction_max 0.997
_diffrn_reflns_limit_h_max 11
_diffrn_reflns_limit_h_min -11
_diffrn_reflns_limit_k_max 12
_diffrn_reflns_limit_k_min -12
_diffrn_reflns_limit_l_max 21
_diffrn_reflns_limit_l_min -21
_diffrn_reflns_number 15714
_diffrn_reflns_point_group_measured_fraction_full 0.999
_diffrn_reflns_point_group_measured_fraction_max 0.993
_diffrn_reflns_theta_full 25.500
_diffrn_reflns_theta_max 27.148
_diffrn_reflns_theta_min 2.131
_diffrn_source 'Micro Focus Rotating Anode'
_diffrn_source_type 'Bruker TXS'
_diffrn_standards_number 0
_exptl_absorpt_coefficient_mu 0.388
_exptl_absorpt_correction_T_max 0.493
_exptl_absorpt_correction_T_min 0.426
_exptl_absorpt_correction_type multi-scan
_exptl_absorpt_process_details
;
 TWINABS-2012/1 (Bruker,2012) was used for absorption correction.
 
For component 1:
 wR2(int) was 0.0493 before and 0.0426 after correction.
 The Ratio of minimum to maximum transmission not present.
 The \l/2 correction factor is Not present
 
For component 2:
 wR2(int) was 0.0478 before and 0.0410 after correction.
 The Ratio of minimum to maximum transmission is 0.89.
 The \l/2 correction factor is Not present

Final HKLF 4 output contains 30674 reflections, Rint = 0.0293
 (22342 with I > 3sig(I), Rint = 0.0274)
;
_exptl_crystal_colour colourless
_exptl_crystal_colour_primary colourless
_exptl_crystal_density_diffrn 1.308
_exptl_crystal_description block
_exptl_crystal_F_000 576
_exptl_crystal_size_max 0.37
_exptl_crystal_size_mid 0.25
_exptl_crystal_size_min 0.125
_refine_diff_density_max 0.242
_refine_diff_density_min -0.278
_refine_diff_density_rms 0.039
_refine_ls_abs_structure_details
;
 Classical Flack method preferred over Parsons because s.u. lower.
;
_refine_ls_abs_structure_Flack 0.009(14)
_refine_ls_extinction_method none
_refine_ls_goodness_of_fit_ref 1.044
_refine_ls_hydrogen_treatment constr
_refine_ls_matrix_type full
_refine_ls_number_parameters 654
_refine_ls_number_reflns 15714
_refine_ls_number_restraints 3
_refine_ls_restrained_S_all 1.044
_refine_ls_R_factor_all 0.0331
_refine_ls_R_factor_gt 0.0289
_refine_ls_shift/su_max 0.000
_refine_ls_shift/su_mean 0.000
_refine_ls_structure_factor_coef Fsqd
_refine_ls_weighting_details 'w=1/[\s^2^(Fo^2^)+(0.0399P)^2^] where P=(Fo^2^+2Fc^2^)/3'
_refine_ls_weighting_scheme calc
_refine_ls_wR_factor_gt 0.0715
_refine_ls_wR_factor_ref 0.0738
_reflns_Friedel_coverage 0.992
_reflns_Friedel_fraction_full 0.998
_reflns_Friedel_fraction_max 0.989
_reflns_number_gt 14505
_reflns_number_total 15714
_reflns_threshold_expression 'I > 2\s(I)'
_cod_data_source_file cs8b00626_si_003.cif
_cod_data_source_block engle80
_cod_depositor_comments
;
The following automatic conversions were performed:

data item '_diffrn_radiation_probe' value 'X-ray' was changed to
'x-ray' in accordance with the
/home/data/users/saulius/crontab/automatic-downloads/current/ACS/lib/dictionaries/cif_core.dic
dictionary named 'cif_core.dic' version 2.4.2 last updated on
2011-04-26.

Automatic conversion script
Id: cif_fix_values 6909 2019-04-08 15:41:33Z antanas 
;
_cod_database_code 4515629
_shelx_shelxl_version_number 2014/7
_shelx_space_group_comment
;
The symmetry employed for this shelxl refinement is uniquely defined
by the following loop, which should always be used as a source of
symmetry information in preference to the above space-group names.
They are only intended as comments.
;
_shelx_estimated_absorpt_t_max 0.953
_shelx_estimated_absorpt_t_min 0.870
_olex2_refinement_description
;
1. Twinned data refinement
 Scales: 0.4407(6)
 0.5593(6)
2. Fixed Uiso
 At 1.2 times of:
  All C(H) groups, All C(H,H) groups
 At 1.5 times of:
  All C(H,H,H) groups
3.a Secondary CH2 refined with riding coordinates:
 C5(H5A,H5B), C6(H6A,H6B), C7(H7A,H7B), C105(H10D,H10E), C106(H10F,H10G),
 C107(H10H,H10I), C205(H20D,H20E), C206(H20F,H20G), C207(H20H,H20I), C305(H30D,
 H30E), C306(H30F,H30G), C307(H30H,H30I)
3.b Aromatic/amide H refined with riding coordinates:
 C2(H2), C9(H9), C10(H10), C11(H11), C12(H12), C13(H13), C102(H102),
 C109(H109), C110(H110), C111(H111), C112(H112), C113(H113), C202(H202),
 C209(H209), C210(H210), C211(H211), C212(H212), C213(H213), C302(H302),
 C309(H309), C310(H310), C311(H311), C312(H312), C313(H313)
3.c Idealised Me refined as rotating group:
 C1(H1A,H1B,H1C), C101(H10A,H10B,H10C), C201(H20A,H20B,H20C), C301(H30A,H30B,
 H30C)
;
_olex2_submission_special_instructions 'No special instructions were received'

loop_
_space_group_symop_operation_xyz
'x, y, z'

loop_
_atom_site_label
_atom_site_type_symbol
_atom_site_fract_x
_atom_site_fract_y
_atom_site_fract_z
_atom_site_U_iso_or_equiv
_atom_site_adp_type
_atom_site_occupancy
_atom_site_site_symmetry_order
_atom_site_calc_flag
_atom_site_refinement_flags_posn
B1 B 0.0052(4) 0.4480(3) 0.54963(19) 0.0155(7) Uani 1 1 d .
B101 B 0.5077(4) 0.9258(3) 0.54932(18) 0.0151(7) Uani 1 1 d .
B201 B 0.0575(4) 0.9929(3) 0.43678(19) 0.0142(7) Uani 1 1 d .
B301 B 0.5585(4) 0.5012(3) 0.43528(19) 0.0143(7) Uani 1 1 d .
C1 C 0.3647(5) 0.2138(4) 0.6958(2) 0.0361(9) Uani 1 1 d .
H1A H 0.4190 0.3007 0.6542 0.054 Uiso 1 1 calc GR
H1B H 0.3961 0.1349 0.6743 0.054 Uiso 1 1 calc GR
H1C H 0.3890 0.1995 0.7514 0.054 Uiso 1 1 calc GR
C2 C 0.1959(4) 0.2235(4) 0.70735(18) 0.0267(8) Uani 1 1 d .
H2 H 0.1316 0.1428 0.7439 0.032 Uiso 1 1 calc R
C3 C 0.1294(4) 0.3329(3) 0.67171(16) 0.0208(6) Uani 1 1 d .
C4 C 0.0562(3) 0.4374(3) 0.63662(16) 0.0165(6) Uani 1 1 d .
C5 C 0.0058(4) 0.5503(3) 0.67888(17) 0.0202(6) Uani 1 1 d .
H5A H 0.0458 0.6424 0.6360 0.024 Uiso 1 1 calc R
H5B H -0.1067 0.5477 0.6925 0.024 Uiso 1 1 calc R
C6 C 0.0543(4) 0.5413(3) 0.76085(17) 0.0193(6) Uani 1 1 d .
H6A H 0.1658 0.5350 0.7499 0.023 Uiso 1 1 calc R
H6B H 0.0044 0.4553 0.8070 0.023 Uiso 1 1 calc R
C7 C 0.0116(4) 0.6693(4) 0.79139(18) 0.0252(7) Uani 1 1 d .
H7A H 0.0652 0.7546 0.7461 0.030 Uiso 1 1 calc R
H7B H -0.0992 0.6779 0.7994 0.030 Uiso 1 1 calc R
C8 C 0.0520(4) 0.6603(3) 0.87495(17) 0.0221(7) Uani 1 1 d .
C9 C -0.0382(4) 0.5728(4) 0.95299(19) 0.0267(7) Uani 1 1 d .
H9 H -0.1249 0.5195 0.9533 0.032 Uiso 1 1 calc R
C10 C -0.0020(4) 0.5632(4) 1.03051(18) 0.0283(8) Uani 1 1 d .
H10 H -0.0656 0.5054 1.0835 0.034 Uiso 1 1 calc R
C11 C 0.1256(4) 0.6372(4) 1.03055(19) 0.0300(8) Uani 1 1 d .
H11 H 0.1504 0.6299 1.0834 0.036 Uiso 1 1 calc R
C12 C 0.2177(4) 0.7223(4) 0.9534(2) 0.0289(8) Uani 1 1 d .
H12 H 0.3067 0.7724 0.9530 0.035 Uiso 1 1 calc R
C13 C 0.1790(4) 0.7339(4) 0.87639(18) 0.0268(7) Uani 1 1 d .
H13 H 0.2414 0.7939 0.8237 0.032 Uiso 1 1 calc R
C101 C 0.7836(4) 1.0432(4) 0.72462(19) 0.0342(9) Uani 1 1 d .
H10A H 0.8302 0.9988 0.7719 0.051 Uiso 1 1 calc GR
H10B H 0.6754 1.0516 0.7483 0.051 Uiso 1 1 calc GR
H10C H 0.8348 1.1364 0.6925 0.051 Uiso 1 1 calc GR
C102 C 0.7996(4) 0.9552(3) 0.66503(16) 0.0220(7) Uani 1 1 d .
H102 H 0.8998 0.9401 0.6373 0.026 Uiso 1 1 calc R
C103 C 0.6858(3) 0.8980(3) 0.64840(15) 0.0165(6) Uani 1 1 d .
C104 C 0.5720(3) 0.8431(3) 0.63007(15) 0.0146(6) Uani 1 1 d .
C105 C 0.4991(4) 0.6973(3) 0.68324(17) 0.0185(6) Uani 1 1 d .
H10D H 0.3875 0.7027 0.7010 0.022 Uiso 1 1 calc R
H10E H 0.5182 0.6363 0.6456 0.022 Uiso 1 1 calc R
C106 C 0.5531(4) 0.6277(3) 0.76367(16) 0.0184(6) Uani 1 1 d .
H10F H 0.5205 0.6795 0.8060 0.022 Uiso 1 1 calc R
H10G H 0.6658 0.6319 0.7481 0.022 Uiso 1 1 calc R
C107 C 0.4890(4) 0.4742(3) 0.8053(2) 0.0337(9) Uani 1 1 d .
H10H H 0.3764 0.4704 0.8199 0.040 Uiso 1 1 calc R
H10I H 0.5227 0.4226 0.7630 0.040 Uiso 1 1 calc R
C108 C 0.5394(4) 0.4029(3) 0.88619(18) 0.0256(7) Uani 1 1 d .
C109 C 0.6705(4) 0.3317(3) 0.88268(19) 0.0285(8) Uani 1 1 d .
H109 H 0.7297 0.3275 0.8285 0.034 Uiso 1 1 calc R
C110 C 0.7169(4) 0.2665(4) 0.9570(2) 0.0324(8) Uani 1 1 d .
H110 H 0.8077 0.2191 0.9535 0.039 Uiso 1 1 calc R
C111 C 0.6300(4) 0.2709(4) 1.0360(2) 0.0337(9) Uani 1 1 d .
H111 H 0.6604 0.2258 1.0872 0.040 Uiso 1 1 calc R
C112 C 0.4997(4) 0.3407(4) 1.0404(2) 0.0321(8) Uani 1 1 d .
H112 H 0.4397 0.3429 1.0949 0.039 Uiso 1 1 calc R
C113 C 0.4548(4) 0.4080(3) 0.96616(19) 0.0293(8) Uani 1 1 d .
H113 H 0.3658 0.4579 0.9700 0.035 Uiso 1 1 calc R
C201 C 0.5681(4) 1.1997(4) 0.3053(2) 0.0345(9) Uani 1 1 d .
H20A H 0.5760 1.1051 0.3420 0.052 Uiso 1 1 calc GR
H20B H 0.5921 1.2682 0.3322 0.052 Uiso 1 1 calc GR
H20C H 0.6400 1.2169 0.2485 0.052 Uiso 1 1 calc GR
C202 C 0.4085(4) 1.2135(4) 0.29455(17) 0.0245(7) Uani 1 1 d .
H202 H 0.3843 1.3039 0.2652 0.029 Uiso 1 1 calc R
C203 C 0.3001(3) 1.1127(3) 0.32182(16) 0.0192(6) Uani 1 1 d .
C204 C 0.1857(3) 1.0174(3) 0.34796(16) 0.0163(6) Uani 1 1 d .
C205 C 0.1613(3) 0.9295(3) 0.29147(16) 0.0197(6) Uani 1 1 d .
H20D H 0.1306 0.8319 0.3289 0.024 Uiso 1 1 calc R
H20E H 0.0755 0.9645 0.2664 0.024 Uiso 1 1 calc R
C206 C 0.2979(4) 0.9280(3) 0.21804(16) 0.0207(7) Uani 1 1 d .
H20F H 0.3843 0.8917 0.2422 0.025 Uiso 1 1 calc R
H20G H 0.3290 1.0248 0.1794 0.025 Uiso 1 1 calc R
C207 C 0.2611(4) 0.8368(4) 0.16553(18) 0.0239(7) Uani 1 1 d .
H20H H 0.2207 0.7424 0.2052 0.029 Uiso 1 1 calc R
H20I H 0.1808 0.8781 0.1373 0.029 Uiso 1 1 calc R
C208 C 0.3987(4) 0.8232(3) 0.09734(17) 0.0208(7) Uani 1 1 d .
C209 C 0.4655(4) 0.6983(4) 0.10435(19) 0.0263(7) Uani 1 1 d .
H209 H 0.4239 0.6191 0.1529 0.032 Uiso 1 1 calc R
C210 C 0.5932(4) 0.6860(4) 0.0413(2) 0.0324(8) Uani 1 1 d .
H210 H 0.6384 0.5995 0.0474 0.039 Uiso 1 1 calc R
C211 C 0.6528(4) 0.8004(4) -0.0296(2) 0.0322(8) Uani 1 1 d .
H211 H 0.7386 0.7926 -0.0731 0.039 Uiso 1 1 calc R
C212 C 0.5877(4) 0.9267(4) -0.03746(18) 0.0291(8) Uani 1 1 d .
H212 H 0.6290 1.0057 -0.0863 0.035 Uiso 1 1 calc R
C213 C 0.4623(4) 0.9380(4) 0.02590(17) 0.0241(7) Uani 1 1 d .
H213 H 0.4190 1.0254 0.0205 0.029 Uiso 1 1 calc R
C301 C 0.9973(4) 0.3698(4) 0.26825(19) 0.0320(8) Uani 1 1 d .
H30A H 0.9113 0.3571 0.2448 0.048 Uiso 1 1 calc GR
H30B H 1.0181 0.2790 0.3044 0.048 Uiso 1 1 calc GR
H30C H 1.0876 0.4096 0.2206 0.048 Uiso 1 1 calc GR
C302 C 0.9587(4) 0.4673(3) 0.32187(16) 0.0216(7) Uani 1 1 d .
H302 H 1.0343 0.4908 0.3468 0.026 Uiso 1 1 calc R
C303 C 0.8273(3) 0.5219(3) 0.33639(15) 0.0176(6) Uani 1 1 d .
C304 C 0.6954(3) 0.5743(3) 0.35152(16) 0.0155(6) Uani 1 1 d .
C305 C 0.6652(3) 0.7124(3) 0.29030(16) 0.0183(6) Uani 1 1 d .
H30D H 0.5845 0.6932 0.2639 0.022 Uiso 1 1 calc R
H30E H 0.6254 0.7752 0.3248 0.022 Uiso 1 1 calc R
C306 C 0.8019(4) 0.7892(3) 0.21824(16) 0.0186(6) Uani 1 1 d .
H30F H 0.8407 0.7287 0.1820 0.022 Uiso 1 1 calc R
H30G H 0.8839 0.8084 0.2437 0.022 Uiso 1 1 calc R
C307 C 0.7619(4) 0.9275(3) 0.16140(18) 0.0226(7) Uani 1 1 d .
H30H H 0.6878 0.9073 0.1312 0.027 Uiso 1 1 calc R
H30I H 0.7125 0.9834 0.1987 0.027 Uiso 1 1 calc R
C308 C 0.8999(4) 1.0127(3) 0.09519(17) 0.0205(7) Uani 1 1 d .
C309 C 0.9658(4) 1.1261(3) 0.10753(19) 0.0261(7) Uani 1 1 d .
H309 H 0.9244 1.1510 0.1584 0.031 Uiso 1 1 calc R
C310 C 1.0926(4) 1.2045(4) 0.0462(2) 0.0342(8) Uani 1 1 d .
H310 H 1.1370 1.2824 0.0555 0.041 Uiso 1 1 calc R
C311 C 1.1537(4) 1.1696(4) -0.0278(2) 0.0336(9) Uani 1 1 d .
H311 H 1.2386 1.2244 -0.0703 0.040 Uiso 1 1 calc R
C312 C 1.0909(4) 1.0545(4) -0.03992(19) 0.0297(8) Uani 1 1 d .
H312 H 1.1342 1.0287 -0.0902 0.036 Uiso 1 1 calc R
C313 C 0.9644(4) 0.9760(3) 0.02118(17) 0.0240(7) Uani 1 1 d .
H313 H 0.9218 0.8968 0.0124 0.029 Uiso 1 1 calc R
F1 F 0.0571(2) 0.34193(17) 0.51390(10) 0.0176(4) Uani 1 1 d .
F2 F -0.15579(19) 0.44231(18) 0.56434(10) 0.0186(4) Uani 1 1 d .
F3 F 0.05986(19) 0.57935(18) 0.48462(9) 0.0169(4) Uani 1 1 d .
F101 F 0.5552(2) 1.06959(17) 0.51748(10) 0.0167(4) Uani 1 1 d .
F102 F 0.5561(2) 0.86906(18) 0.47931(10) 0.0165(4) Uani 1 1 d .
F103 F 0.34558(19) 0.91486(18) 0.56949(10) 0.0192(4) Uani 1 1 d .
F201 F 0.07585(19) 1.08990(18) 0.48027(10) 0.0168(4) Uani 1 1 d .
F202 F 0.05385(19) 0.85672(17) 0.49487(9) 0.0166(4) Uani 1 1 d .
F203 F -0.09107(19) 1.00462(19) 0.42218(9) 0.0176(4) Uani 1 1 d .
F301 F 0.54540(19) 0.57292(18) 0.49812(9) 0.0172(4) Uani 1 1 d .
F302 F 0.41474(19) 0.50565(19) 0.41537(9) 0.0190(4) Uani 1 1 d .
F303 F 0.5762(2) 0.35990(17) 0.47602(10) 0.0170(4) Uani 1 1 d .
K1 K 0.80992(6) 0.21527(6) 0.49750(3) 0.01470(13) Uani 1 1 d .
K2 K 0.30931(6) 0.21526(6) 0.50008(4) 0.01566(13) Uani 1 1 d .
K3 K 0.80017(6) 0.72052(7) 0.48705(4) 0.01860(14) Uani 1 1 d .
K4 K 0.30517(7) 0.72468(8) 0.48051(4) 0.02505(17) Uani 1 1 d .

loop_
_atom_site_aniso_label
_atom_site_aniso_U_11
_atom_site_aniso_U_22
_atom_site_aniso_U_33
_atom_site_aniso_U_23
_atom_site_aniso_U_13
_atom_site_aniso_U_12
B1 0.0151(18) 0.0124(16) 0.0223(15) -0.0078(12) -0.0078(12) 0.0023(14)
B101 0.0169(18) 0.0101(15) 0.0195(14) -0.0049(11) -0.0060(12) 0.0019(13)
B201 0.0122(17) 0.0116(15) 0.0210(14) -0.0078(11) -0.0045(12) 0.0028(13)
B301 0.0139(18) 0.0097(15) 0.0205(14) -0.0056(11) -0.0055(12) 0.0010(13)
C1 0.046(2) 0.042(2) 0.0348(18) -0.0227(16) -0.0241(16) 0.025(2)
C2 0.036(2) 0.0257(17) 0.0229(14) -0.0091(12) -0.0135(13) 0.0104(15)
C3 0.0242(18) 0.0248(16) 0.0170(13) -0.0103(11) -0.0071(11) 0.0027(14)
C4 0.0137(16) 0.0164(14) 0.0210(13) -0.0086(11) -0.0042(10) 0.0033(12)
C5 0.0198(17) 0.0252(16) 0.0206(13) -0.0123(11) -0.0077(11) 0.0076(14)
C6 0.0182(16) 0.0221(16) 0.0209(13) -0.0101(11) -0.0065(11) 0.0049(13)
C7 0.0290(19) 0.0286(18) 0.0285(15) -0.0182(13) -0.0148(13) 0.0110(15)
C8 0.0268(18) 0.0216(16) 0.0272(14) -0.0169(12) -0.0123(12) 0.0132(14)
C9 0.0248(19) 0.0278(18) 0.0350(16) -0.0170(13) -0.0120(13) 0.0050(15)
C10 0.035(2) 0.0264(18) 0.0252(15) -0.0101(13) -0.0083(13) 0.0062(16)
C11 0.040(2) 0.034(2) 0.0282(16) -0.0191(14) -0.0197(14) 0.0129(17)
C12 0.028(2) 0.0301(19) 0.0388(17) -0.0209(14) -0.0137(14) 0.0044(16)
C13 0.028(2) 0.0295(18) 0.0259(15) -0.0138(13) -0.0066(13) 0.0029(16)
C101 0.040(2) 0.037(2) 0.0258(16) -0.0066(14) -0.0133(14) -0.0118(18)
C102 0.0195(17) 0.0266(17) 0.0158(13) 0.0008(11) -0.0059(11) -0.0050(14)
C103 0.0169(16) 0.0147(14) 0.0139(12) 0.0005(10) -0.0027(10) 0.0031(12)
C104 0.0156(15) 0.0113(13) 0.0171(12) -0.0050(10) -0.0036(10) 0.0014(12)
C105 0.0204(16) 0.0144(14) 0.0192(13) -0.0018(11) -0.0063(11) -0.0013(13)
C106 0.0183(16) 0.0139(14) 0.0207(13) -0.0004(11) -0.0067(11) -0.0023(12)
C107 0.041(2) 0.0211(17) 0.0378(17) 0.0048(14) -0.0242(15) -0.0083(16)
C108 0.0274(19) 0.0147(15) 0.0310(15) 0.0042(12) -0.0148(13) -0.0102(14)
C109 0.029(2) 0.0218(17) 0.0301(16) -0.0030(13) -0.0054(13) -0.0035(15)
C110 0.029(2) 0.0175(17) 0.0474(19) -0.0015(14) -0.0153(15) 0.0016(15)
C111 0.046(2) 0.0220(17) 0.0331(17) 0.0025(14) -0.0233(15) -0.0020(17)
C112 0.041(2) 0.0239(18) 0.0286(16) -0.0054(13) -0.0066(14) -0.0038(17)
C113 0.030(2) 0.0160(17) 0.0392(18) -0.0032(13) -0.0110(14) 0.0019(15)
C201 0.025(2) 0.049(2) 0.0294(16) -0.0199(15) 0.0029(13) -0.0162(18)
C202 0.0278(19) 0.0256(17) 0.0179(13) -0.0084(11) 0.0002(11) -0.0064(14)
C203 0.0201(17) 0.0230(16) 0.0152(12) -0.0083(11) -0.0027(10) 0.0020(13)
C204 0.0151(15) 0.0166(14) 0.0190(13) -0.0068(10) -0.0061(10) 0.0031(12)
C205 0.0167(17) 0.0241(16) 0.0214(13) -0.0116(11) -0.0047(11) 0.0010(13)
C206 0.0166(16) 0.0261(17) 0.0222(14) -0.0122(12) -0.0044(11) 0.0006(13)
C207 0.0198(17) 0.0311(18) 0.0244(14) -0.0161(12) -0.0030(11) -0.0019(14)
C208 0.0171(16) 0.0282(17) 0.0236(14) -0.0161(12) -0.0074(11) -0.0006(13)
C209 0.0234(19) 0.0278(18) 0.0292(15) -0.0125(13) -0.0052(12) -0.0028(14)
C210 0.027(2) 0.0274(19) 0.0483(19) -0.0217(15) -0.0070(15) 0.0043(16)
C211 0.022(2) 0.042(2) 0.0352(17) -0.0249(15) 0.0029(13) 0.0014(17)
C212 0.031(2) 0.0339(19) 0.0218(15) -0.0116(13) -0.0012(13) -0.0040(16)
C213 0.0254(18) 0.0288(18) 0.0237(14) -0.0148(12) -0.0084(12) 0.0032(15)
C301 0.034(2) 0.0282(18) 0.0251(15) -0.0023(13) 0.0009(13) 0.0136(16)
C302 0.0167(16) 0.0226(16) 0.0187(13) 0.0026(11) -0.0033(11) 0.0035(13)
C303 0.0189(16) 0.0152(14) 0.0146(12) 0.0004(10) -0.0028(10) -0.0015(13)
C304 0.0154(16) 0.0120(14) 0.0196(13) -0.0045(10) -0.0060(10) -0.0002(12)
C305 0.0175(16) 0.0148(14) 0.0206(13) -0.0022(11) -0.0054(11) 0.0018(13)
C306 0.0184(16) 0.0157(15) 0.0194(13) -0.0021(11) -0.0047(11) 0.0007(12)
C307 0.0196(17) 0.0188(15) 0.0249(14) -0.0007(11) -0.0047(11) 0.0023(13)
C308 0.0190(16) 0.0165(15) 0.0219(13) 0.0018(11) -0.0072(11) 0.0042(12)
C309 0.0252(19) 0.0207(17) 0.0318(16) -0.0068(12) -0.0076(13) 0.0041(14)
C310 0.027(2) 0.0187(18) 0.054(2) -0.0079(15) -0.0072(15) -0.0042(16)
C311 0.023(2) 0.0245(18) 0.0385(18) 0.0038(14) 0.0022(14) -0.0041(15)
C312 0.029(2) 0.0306(18) 0.0237(15) -0.0030(13) -0.0036(13) 0.0050(16)
C313 0.0258(19) 0.0177(16) 0.0272(15) -0.0030(12) -0.0093(12) 0.0037(14)
F1 0.0185(10) 0.0149(9) 0.0263(9) -0.0126(7) -0.0104(7) 0.0061(8)
F2 0.0124(9) 0.0187(9) 0.0272(8) -0.0095(6) -0.0068(6) 0.0033(7)
F3 0.0169(10) 0.0130(9) 0.0218(8) -0.0060(7) -0.0064(7) 0.0005(7)
F101 0.0170(10) 0.0091(8) 0.0254(8) -0.0042(7) -0.0090(7) 0.0011(7)
F102 0.0175(10) 0.0144(9) 0.0205(8) -0.0075(6) -0.0074(6) 0.0038(7)
F103 0.0111(9) 0.0190(9) 0.0278(8) -0.0072(7) -0.0057(6) 0.0026(7)
F201 0.0142(10) 0.0150(9) 0.0249(8) -0.0124(7) -0.0041(7) 0.0014(8)
F202 0.0165(10) 0.0116(8) 0.0213(8) -0.0044(7) -0.0051(7) 0.0016(7)
F203 0.0121(9) 0.0179(8) 0.0249(8) -0.0086(6) -0.0060(6) 0.0030(7)
F301 0.0156(10) 0.0161(9) 0.0224(8) -0.0094(7) -0.0049(7) 0.0011(8)
F302 0.0123(9) 0.0186(8) 0.0270(8) -0.0063(6) -0.0077(6) 0.0016(7)
F303 0.0145(10) 0.0096(8) 0.0244(8) -0.0025(7) -0.0041(7) 0.0019(7)
K1 0.0119(3) 0.0115(3) 0.0212(3) -0.0049(2) -0.0052(2) 0.0015(3)
K2 0.0117(3) 0.0138(3) 0.0232(3) -0.0070(2) -0.0059(2) 0.0019(3)
K3 0.0126(3) 0.0127(3) 0.0330(4) -0.0088(3) -0.0084(3) 0.0024(3)
K4 0.0131(3) 0.0213(4) 0.0503(5) -0.0218(3) -0.0123(3) 0.0057(3)

loop_
_atom_type_symbol
_atom_type_description
_atom_type_scat_dispersion_real
_atom_type_scat_dispersion_imag
_atom_type_scat_source
C C 0.0033 0.0016 'International Tables Vol C Tables 4.2.6.8 and 6.1.1.4'
H H 0.0000 0.0000 'International Tables Vol C Tables 4.2.6.8 and 6.1.1.4'
B B 0.0013 0.0007 'International Tables Vol C Tables 4.2.6.8 and 6.1.1.4'
F F 0.0171 0.0103 'International Tables Vol C Tables 4.2.6.8 and 6.1.1.4'
K K 0.2009 0.2494 'International Tables Vol C Tables 4.2.6.8 and 6.1.1.4'

loop_
_geom_angle_atom_site_label_1
_geom_angle_atom_site_label_2
_geom_angle_atom_site_label_3
_geom_angle
_geom_angle_site_symmetry_1
_geom_angle_site_symmetry_3
F1 B1 C4 113.2(2) . .
F1 B1 F2 107.6(3) . .
F1 B1 F3 107.6(2) . .
F2 B1 C4 111.5(2) . .
F2 B1 F3 105.3(2) . .
F3 B1 C4 111.3(3) . .
F101 B101 C104 113.1(2) . .
F101 B101 F102 107.4(2) . .
F101 B101 F103 106.9(2) . .
F102 B101 C104 111.0(2) . .
F103 B101 C104 112.5(2) . .
F103 B101 F102 105.4(2) . .
F201 B201 C204 113.0(2) . .
F201 B201 F202 107.7(2) . .
F201 B201 F203 106.9(2) . .
F202 B201 C204 112.3(2) . .
F202 B201 F203 105.5(2) . .
F203 B201 C204 111.1(2) . .
F301 B301 C304 110.6(2) . .
F302 B301 C304 112.2(2) . .
F302 B301 F301 105.7(2) . .
F303 B301 C304 113.6(2) . .
F303 B301 F301 107.3(2) . .
F303 B301 F302 106.9(2) . .
H1A C1 H1B 109.5 . .
H1A C1 H1C 109.5 . .
H1B C1 H1C 109.5 . .
C2 C1 H1A 109.5 . .
C2 C1 H1B 109.5 . .
C2 C1 H1C 109.5 . .
C1 C2 H2 117.0 . .
C3 C2 C1 126.0(3) . .
C3 C2 H2 117.0 . .
C2 C3 C4 176.7(4) . .
C3 C4 B1 121.7(3) . .
C3 C4 C5 121.8(3) . .
C5 C4 B1 116.4(2) . .
C4 C5 H5A 108.1 . .
C4 C5 H5B 108.1 . .
H5A C5 H5B 107.3 . .
C6 C5 C4 116.7(2) . .
C6 C5 H5A 108.1 . .
C6 C5 H5B 108.1 . .
C5 C6 H6A 109.3 . .
C5 C6 H6B 109.3 . .
C5 C6 C7 111.5(2) . .
H6A C6 H6B 108.0 . .
C7 C6 H6A 109.3 . .
C7 C6 H6B 109.3 . .
C6 C7 H7A 109.0 . .
C6 C7 H7B 109.0 . .
H7A C7 H7B 107.8 . .
C8 C7 C6 112.8(2) . .
C8 C7 H7A 109.0 . .
C8 C7 H7B 109.0 . .
C9 C8 C7 119.8(3) . .
C13 C8 C7 121.7(3) . .
C13 C8 C9 118.5(3) . .
C8 C9 H9 119.8 . .
C10 C9 C8 120.4(3) . .
C10 C9 H9 119.8 . .
C9 C10 H10 119.9 . .
C11 C10 C9 120.3(3) . .
C11 C10 H10 119.9 . .
C10 C11 H11 120.1 . .
C10 C11 C12 119.9(3) . .
C12 C11 H11 120.1 . .
C11 C12 H12 120.2 . .
C11 C12 C13 119.5(3) . .
C13 C12 H12 120.2 . .
C8 C13 C12 121.4(3) . .
C8 C13 H13 119.3 . .
C12 C13 H13 119.3 . .
H10A C101 H10B 109.5 . .
H10A C101 H10C 109.5 . .
H10B C101 H10C 109.5 . .
C102 C101 H10A 109.5 . .
C102 C101 H10B 109.5 . .
C102 C101 H10C 109.5 . .
C101 C102 H102 117.6 . .
C101 C102 K1 94.27(19) . 1_565
C103 C102 C101 124.9(3) . .
C103 C102 H102 117.6 . .
C103 C102 K1 87.90(16) . 1_565
K1 C102 H102 87.7 1_565 .
C102 C103 C104 178.6(3) . .
C103 C104 B101 121.3(2) . .
C103 C104 C105 121.1(2) . .
C105 C104 B101 117.6(2) . .
C104 C105 H10D 108.3 . .
C104 C105 H10E 108.3 . .
H10D C105 H10E 107.4 . .
C106 C105 C104 116.0(2) . .
C106 C105 H10D 108.3 . .
C106 C105 H10E 108.3 . .
C105 C106 H10F 109.3 . .
C105 C106 H10G 109.3 . .
C105 C106 C107 111.6(2) . .
H10F C106 H10G 108.0 . .
C107 C106 H10F 109.3 . .
C107 C106 H10G 109.3 . .
C106 C107 H10H 109.1 . .
C106 C107 H10I 109.1 . .
H10H C107 H10I 107.8 . .
C108 C107 C106 112.7(3) . .
C108 C107 H10H 109.1 . .
C108 C107 H10I 109.1 . .
C109 C108 C107 121.3(3) . .
C109 C108 C113 118.4(3) . .
C113 C108 C107 120.4(3) . .
C108 C109 H109 119.4 . .
C108 C109 C110 121.2(3) . .
C110 C109 H109 119.4 . .
C109 C110 H110 120.2 . .
C111 C110 C109 119.5(4) . .
C111 C110 H110 120.2 . .
C110 C111 H111 120.1 . .
C112 C111 C110 119.9(3) . .
C112 C111 H111 120.1 . .
C111 C112 H112 119.7 . .
C111 C112 C113 120.7(3) . .
C113 C112 H112 119.7 . .
C108 C113 H113 119.8 . .
C112 C113 C108 120.3(3) . .
C112 C113 H113 119.8 . .
H20A C201 H20B 109.5 . .
H20A C201 H20C 109.5 . .
H20B C201 H20C 109.5 . .
C202 C201 H20A 109.5 . .
C202 C201 H20B 109.5 . .
C202 C201 H20C 109.5 . .
C201 C202 H202 116.9 . .
C203 C202 C201 126.2(3) . .
C203 C202 H202 116.9 . .
C202 C203 C204 176.5(3) . .
C203 C204 B201 122.8(3) . .
C203 C204 C205 121.1(2) . .
C205 C204 B201 116.0(2) . .
C204 C205 H20D 108.3 . .
C204 C205 H20E 108.3 . .
H20D C205 H20E 107.4 . .
C206 C205 C204 115.9(2) . .
C206 C205 H20D 108.3 . .
C206 C205 H20E 108.3 . .
C205 C206 H20F 109.3 . .
C205 C206 H20G 109.3 . .
C205 C206 C207 111.6(3) . .
H20F C206 H20G 108.0 . .
C207 C206 H20F 109.3 . .
C207 C206 H20G 109.3 . .
C206 C207 H20H 109.1 . .
C206 C207 H20I 109.1 . .
H20H C207 H20I 107.8 . .
C208 C207 C206 112.5(3) . .
C208 C207 H20H 109.1 . .
C208 C207 H20I 109.1 . .
C209 C208 C207 121.3(3) . .
C209 C208 C213 118.3(3) . .
C213 C208 C207 120.4(3) . .
C208 C209 H209 119.4 . .
C208 C209 C210 121.3(3) . .
C210 C209 H209 119.4 . .
C209 C210 H210 120.3 . .
C211 C210 C209 119.5(4) . .
C211 C210 H210 120.3 . .
C210 C211 H211 120.0 . .
C210 C211 C212 120.0(3) . .
C212 C211 H211 120.0 . .
C211 C212 H212 120.0 . .
C211 C212 C213 120.0(3) . .
C213 C212 H212 120.0 . .
C208 C213 H213 119.5 . .
C212 C213 C208 121.0(3) . .
C212 C213 H213 119.5 . .
H30A C301 H30B 109.5 . .
H30A C301 H30C 109.5 . .
H30B C301 H30C 109.5 . .
C302 C301 H30A 109.5 . .
C302 C301 H30B 109.5 . .
C302 C301 H30C 109.5 . .
C301 C302 H302 117.9 . .
C301 C302 K1 93.26(17) . .
C303 C302 C301 124.2(3) . .
C303 C302 H302 117.9 . .
C303 C302 K1 85.95(16) . .
K1 C302 H302 90.8 . .
C304 C303 C302 179.1(3) . .
C303 C304 B301 122.7(2) . .
C303 C304 C305 120.8(2) . .
C305 C304 B301 116.5(2) . .
C304 C305 H30D 108.4 . .
C304 C305 H30E 108.4 . .
H30D C305 H30E 107.4 . .
C306 C305 C304 115.6(2) . .
C306 C305 H30D 108.4 . .
C306 C305 H30E 108.4 . .
C305 C306 H30F 109.2 . .
C305 C306 H30G 109.2 . .
C305 C306 C307 112.0(3) . .
H30F C306 H30G 107.9 . .
C307 C306 H30F 109.2 . .
C307 C306 H30G 109.2 . .
C306 C307 H30H 109.0 . .
C306 C307 H30I 109.0 . .
H30H C307 H30I 107.8 . .
C308 C307 C306 112.7(3) . .
C308 C307 H30H 109.0 . .
C308 C307 H30I 109.0 . .
C309 C308 C307 120.9(3) . .
C309 C308 C313 118.8(3) . .
C313 C308 C307 120.3(3) . .
C308 C309 H309 119.6 . .
C308 C309 C310 120.7(3) . .
C310 C309 H309 119.6 . .
C309 C310 H310 119.9 . .
C311 C310 C309 120.2(3) . .
C311 C310 H310 119.9 . .
C310 C311 H311 120.2 . .
C310 C311 C312 119.6(3) . .
C312 C311 H311 120.2 . .
C311 C312 H312 119.9 . .
C311 C312 C313 120.3(3) . .
C313 C312 H312 119.9 . .
C308 C313 H313 119.8 . .
C312 C313 C308 120.4(3) . .
C312 C313 H313 119.8 . .
B1 F1 K1 106.60(17) . 1_455
B1 F1 K2 133.34(18) . .
K2 F1 K1 117.91(7) . 1_455
B1 F2 K1 97.67(16) . 1_455
B1 F2 K3 101.24(16) . 1_455
K3 F2 K1 125.47(6) 1_455 1_455
B1 F3 K3 102.34(16) . 1_455
B1 F3 K4 121.98(17) . .
K4 F3 K3 115.61(6) . 1_455
B101 F101 K1 133.96(17) . 1_565
B101 F101 K2 108.54(17) . 1_565
K1 F101 K2 116.63(6) 1_565 1_565
B101 F102 K3 113.84(16) . .
B101 F102 K4 104.49(17) . .
K3 F102 K4 114.66(6) . .
B101 F103 K2 96.76(15) . 1_565
B101 F103 K4 98.70(16) . .
K4 F103 K2 121.63(6) . 1_565
B201 F201 K1 104.73(16) . 1_465
B201 F201 K2 134.66(17) . 1_565
K2 F201 K1 117.36(7) 1_565 1_465
B201 F202 K3 103.88(16) . 1_455
B201 F202 K4 118.09(16) . .
K4 F202 K3 116.40(6) . 1_455
B201 F203 K1 99.72(16) . 1_465
B201 F203 K3 99.71(15) . 1_455
K1 F203 K3 126.44(6) 1_465 1_455
B301 F301 K3 115.10(16) . .
B301 F301 K4 103.71(16) . .
K3 F301 K4 114.72(6) . .
B301 F302 K2 98.14(15) . .
B301 F302 K4 98.03(16) . .
K4 F302 K2 123.93(6) . .
B301 F303 K1 134.34(17) . .
B301 F303 K2 106.69(17) . .
K1 F303 K2 117.18(6) . .
C102 K1 C302 157.88(8) 1_545 .
F1 K1 C102 92.48(7) 1_655 1_545
F1 K1 C302 69.86(7) 1_655 .
F1 K1 F2 48.13(5) 1_655 1_655
F1 K1 F201 61.13(5) 1_655 1_645
F1 K1 F203 107.75(5) 1_655 1_645
F2 K1 C102 100.06(7) 1_655 1_545
F2 K1 C302 78.38(7) 1_655 .
F101 K1 C102 76.99(7) 1_545 1_545
F101 K1 C302 121.80(7) 1_545 .
F101 K1 F1 167.80(5) 1_545 1_655
F101 K1 F2 127.01(6) 1_545 1_655
F101 K1 F201 119.12(6) 1_545 1_645
F101 K1 F203 76.56(5) 1_545 1_645
F201 K1 C102 69.21(7) 1_645 1_545
F201 K1 C302 90.11(7) 1_645 .
F201 K1 F2 108.07(5) 1_645 1_655
F201 K1 F203 48.68(5) 1_645 1_645
F203 K1 C102 78.83(7) 1_645 1_545
F203 K1 C302 93.61(7) 1_645 .
F203 K1 F2 155.89(5) 1_645 1_655
F303 K1 C102 123.11(7) . 1_545
F303 K1 C302 78.20(7) . .
F303 K1 F1 118.72(6) . 1_655
F303 K1 F2 75.50(5) . 1_655
F303 K1 F101 64.13(5) . 1_545
F303 K1 F201 166.96(5) . 1_645
F303 K1 F203 125.54(5) . 1_645
F1 K2 F101 169.58(6) . 1_545
F1 K2 F103 127.86(5) . 1_545
F1 K2 F302 76.98(5) . .
F1 K2 F303 119.53(6) . .
F101 K2 F103 47.36(5) 1_545 1_545
F101 K2 F302 107.79(5) 1_545 .
F101 K2 F303 62.02(5) 1_545 .
F201 K2 F1 63.58(5) 1_545 .
F201 K2 F101 117.89(6) 1_545 1_545
F201 K2 F103 75.29(5) 1_545 1_545
F201 K2 F302 125.21(5) 1_545 .
F201 K2 F303 165.21(5) 1_545 .
F302 K2 F103 155.05(5) . 1_545
F303 K2 F103 108.54(5) . 1_545
F303 K2 F302 47.88(5) . .
F2 K3 F203 149.84(5) 1_655 1_655
F3 K3 F2 48.39(5) 1_655 1_655
F3 K3 F203 104.07(5) 1_655 1_655
F102 K3 F2 134.78(5) . 1_655
F102 K3 F3 176.32(5) . 1_655
F102 K3 F202 116.14(6) . 1_655
F102 K3 F203 73.28(5) . 1_655
F102 K3 F301 65.31(5) . .
F202 K3 F2 101.93(5) 1_655 1_655
F202 K3 F3 62.48(5) 1_655 1_655
F202 K3 F203 48.18(5) 1_655 1_655
F301 K3 F2 74.35(5) . 1_655
F301 K3 F3 116.48(6) . 1_655
F301 K3 F202 173.70(5) . 1_655
F301 K3 F203 135.80(5) . 1_655
F3 K4 F102 178.82(6) . .
F3 K4 F103 131.31(5) . .
F3 K4 F301 114.14(6) . .
F3 K4 F302 74.68(5) . .
F102 K4 F103 48.51(5) . .
F102 K4 F302 105.10(5) . .
F202 K4 F3 65.19(5) . .
F202 K4 F102 115.36(6) . .
F202 K4 F103 74.65(5) . .
F202 K4 F301 169.33(5) . .
F202 K4 F302 136.38(5) . .
F301 K4 F102 65.11(5) . .
F301 K4 F103 100.29(5) . .
F301 K4 F302 48.70(5) . .
F302 K4 F103 148.84(5) . .

loop_
_geom_bond_atom_site_label_1
_geom_bond_atom_site_label_2
_geom_bond_distance
_geom_bond_site_symmetry_2
B1 C4 1.611(4) .
B1 F1 1.400(4) .
B1 F2 1.420(4) .
B1 F3 1.433(4) .
B101 C104 1.607(4) .
B101 F101 1.409(4) .
B101 F102 1.430(4) .
B101 F103 1.424(4) .
B201 C204 1.603(4) .
B201 F201 1.412(4) .
B201 F202 1.418(4) .
B201 F203 1.428(4) .
B301 C304 1.610(4) .
B301 F301 1.428(4) .
B301 F302 1.422(4) .
B301 F303 1.407(4) .
C1 H1A 0.9800 .
C1 H1B 0.9800 .
C1 H1C 0.9800 .
C1 C2 1.505(5) .
C2 H2 0.9500 .
C2 C3 1.309(4) .
C3 C4 1.309(4) .
C4 C5 1.522(4) .
C5 H5A 0.9900 .
C5 H5B 0.9900 .
C5 C6 1.522(4) .
C6 H6A 0.9900 .
C6 H6B 0.9900 .
C6 C7 1.537(4) .
C7 H7A 0.9900 .
C7 H7B 0.9900 .
C7 C8 1.512(4) .
C8 C9 1.396(4) .
C8 C13 1.379(5) .
C9 H9 0.9500 .
C9 C10 1.394(4) .
C10 H10 0.9500 .
C10 C11 1.378(5) .
C11 H11 0.9500 .
C11 C12 1.384(5) .
C12 H12 0.9500 .
C12 C13 1.393(4) .
C13 H13 0.9500 .
C101 H10A 0.9800 .
C101 H10B 0.9800 .
C101 H10C 0.9800 .
C101 C102 1.502(5) .
C102 H102 0.9500 .
C102 C103 1.310(4) .
C102 K1 3.197(3) 1_565
C103 C104 1.312(4) .
C104 C105 1.521(4) .
C105 H10D 0.9900 .
C105 H10E 0.9900 .
C105 C106 1.520(4) .
C106 H10F 0.9900 .
C106 H10G 0.9900 .
C106 C107 1.537(4) .
C107 H10H 0.9900 .
C107 H10I 0.9900 .
C107 C108 1.513(4) .
C108 C109 1.386(5) .
C108 C113 1.390(5) .
C109 H109 0.9500 .
C109 C110 1.390(5) .
C110 H110 0.9500 .
C110 C111 1.380(5) .
C111 H111 0.9500 .
C111 C112 1.373(5) .
C112 H112 0.9500 .
C112 C113 1.386(5) .
C113 H113 0.9500 .
C201 H20A 0.9800 .
C201 H20B 0.9800 .
C201 H20C 0.9800 .
C201 C202 1.505(5) .
C202 H202 0.9500 .
C202 C203 1.306(4) .
C203 C204 1.310(4) .
C204 C205 1.527(4) .
C205 H20D 0.9900 .
C205 H20E 0.9900 .
C205 C206 1.523(4) .
C206 H20F 0.9900 .
C206 H20G 0.9900 .
C206 C207 1.534(4) .
C207 H20H 0.9900 .
C207 H20I 0.9900 .
C207 C208 1.511(4) .
C208 C209 1.379(5) .
C208 C213 1.392(4) .
C209 H209 0.9500 .
C209 C210 1.399(5) .
C210 H210 0.9500 .
C210 C211 1.379(5) .
C211 H211 0.9500 .
C211 C212 1.383(5) .
C212 H212 0.9500 .
C212 C213 1.386(4) .
C213 H213 0.9500 .
C301 H30A 0.9800 .
C301 H30B 0.9800 .
C301 H30C 0.9800 .
C301 C302 1.505(5) .
C302 H302 0.9500 .
C302 C303 1.312(4) .
C302 K1 3.243(3) .
C303 C304 1.307(4) .
C304 C305 1.530(4) .
C305 H30D 0.9900 .
C305 H30E 0.9900 .
C305 C306 1.519(4) .
C306 H30F 0.9900 .
C306 H30G 0.9900 .
C306 C307 1.533(4) .
C307 H30H 0.9900 .
C307 H30I 0.9900 .
C307 C308 1.513(4) .
C308 C309 1.378(5) .
C308 C313 1.393(4) .
C309 H309 0.9500 .
C309 C310 1.394(4) .
C310 H310 0.9500 .
C310 C311 1.378(5) .
C311 H311 0.9500 .
C311 C312 1.379(5) .
C312 H312 0.9500 .
C312 C313 1.391(4) .
C313 H313 0.9500 .
F1 K1 2.6919(19) 1_455
F1 K2 2.6144(18) .
F2 K1 2.8732(19) 1_455
F2 K3 2.7821(19) 1_455
F3 K3 2.7496(18) 1_455
F3 K4 2.6395(18) .
F101 K1 2.6340(18) 1_565
F101 K2 2.6968(18) 1_565
F102 K3 2.6797(18) .
F102 K4 2.6942(19) .
F103 K2 2.9425(19) 1_565
F103 K4 2.8258(19) .
F201 K1 2.7159(18) 1_465
F201 K2 2.6056(18) 1_565
F202 K3 2.7303(18) 1_455
F202 K4 2.6356(18) .
F203 K1 2.8148(19) 1_465
F203 K3 2.8152(19) 1_455
F301 K3 2.6861(18) .
F301 K4 2.6861(18) .
F302 K2 2.8820(19) .
F302 K4 2.816(2) .
F303 K1 2.6089(18) .
F303 K2 2.7060(19) .
K1 C102 3.197(3) 1_545
K1 F1 2.6919(19) 1_655
K1 F2 2.8731(19) 1_655
K1 F101 2.6340(18) 1_545
K1 F201 2.7159(18) 1_645
K1 F203 2.8148(19) 1_645
K2 F101 2.6968(18) 1_545
K2 F103 2.9424(19) 1_545
K2 F201 2.6056(18) 1_545
K3 F2 2.7821(19) 1_655
K3 F3 2.7496(18) 1_655
K3 F202 2.7304(18) 1_655
K3 F203 2.8152(19) 1_655

loop_
_twin_individual_id
_twin_individual_mass_fraction_refined
1 0.4407(6)
2 0.5593(6)
